data_7155544
loop_
_publ_author_name
'Chang, Weihong'
'Gong, Xue'
'Wang, Shuizhong'
'Xiao, Ling-Ping'
'Song, Guoyong'

_publ_section_title
;
 Acceptorless dehydrogenation and dehydrogenative coupling of alcohols
 catalysed by protic NHC ruthenium complexes.
;
_journal_issue 16
_journal_name_full 'Organic &amp; biomolecular chemistry'
_journal_page_first 3466
_journal_page_last 3471
_journal_paper_doi 10.1039/c7ob00542c
_journal_volume 15
_journal_year 2017
_chemical_formula_sum 'C27 H42 Cl N2 P Ru'
_chemical_formula_weight 562.12
_chemical_name_systematic
; 
 ? 
;
_space_group_IT_number 14
_symmetry_space_group_name_Hall '-P 2ybc'
_symmetry_space_group_name_H-M 'P 1 21/c 1'
_atom_sites_solution_hydrogens geom
_atom_sites_solution_primary direct
_atom_sites_solution_secondary difmap
_audit_creation_method SHELXL-97
_audit_update_record
;
2017-01-23 deposited with the CCDC.
2017-03-24 downloaded from the CCDC.
;
_cell_angle_alpha 90.00
_cell_angle_beta 98.7804(13)
_cell_angle_gamma 90.00
_cell_formula_units_Z 4
_cell_length_a 12.74606(16)
_cell_length_b 10.64439(15)
_cell_length_c 19.7255(3)
_cell_measurement_temperature 293(2)
_cell_volume 2644.87(6)
_computing_structure_refinement 'SHELXL-97 (Sheldrick, 1997)'
_computing_structure_solution 'SHELXS-97 (Sheldrick, 1990)'
_diffrn_ambient_temperature 293(2)
_diffrn_measured_fraction_theta_full 0.998
_diffrn_measured_fraction_theta_max 0.998
_diffrn_radiation_monochromator graphite
_diffrn_radiation_source 'fine-focus sealed tube'
_diffrn_radiation_type MoK\a
_diffrn_radiation_wavelength 0.71073
_diffrn_reflns_av_R_equivalents 0.0265
_diffrn_reflns_av_sigmaI/netI 0.0394
_diffrn_reflns_limit_h_max 12
_diffrn_reflns_limit_h_min -15
_diffrn_reflns_limit_k_max 13
_diffrn_reflns_limit_k_min -12
_diffrn_reflns_limit_l_max 22
_diffrn_reflns_limit_l_min -24
_diffrn_reflns_number 11464
_diffrn_reflns_theta_full 26.00
_diffrn_reflns_theta_max 26.00
_diffrn_reflns_theta_min 3.10
_exptl_absorpt_coefficient_mu 0.772
_exptl_absorpt_correction_T_max 0.9338
_exptl_absorpt_correction_T_min 0.8304
_exptl_crystal_density_diffrn 1.412
_exptl_crystal_density_method 'not measured'
_exptl_crystal_F_000 1176
_exptl_crystal_size_max 0.25
_exptl_crystal_size_mid 0.24
_exptl_crystal_size_min 0.09
_refine_diff_density_max 0.418
_refine_diff_density_min -0.488
_refine_diff_density_rms 0.072
_refine_ls_extinction_method none
_refine_ls_goodness_of_fit_ref 1.051
_refine_ls_hydrogen_treatment mixed
_refine_ls_matrix_type full
_refine_ls_number_parameters 300
_refine_ls_number_reflns 5191
_refine_ls_number_restraints 0
_refine_ls_restrained_S_all 1.051
_refine_ls_R_factor_all 0.0340
_refine_ls_R_factor_gt 0.0285
_refine_ls_shift/su_max 0.000
_refine_ls_shift/su_mean 0.000
_refine_ls_structure_factor_coef Fsqd
_refine_ls_weighting_details 'calc w=1/[\s^2^(Fo^2^)+(0.0202P)^2^+1.6657P] where P=(Fo^2^+2Fc^2^)/3'
_refine_ls_weighting_scheme calc
_refine_ls_wR_factor_gt 0.0598
_refine_ls_wR_factor_ref 0.0626
_reflns_number_gt 4576
_reflns_number_total 5191
_reflns_threshold_expression >2sigma(I)
_cod_data_source_file c7ob00542c2.cif
_cod_data_source_block exp_4237
_cod_depositor_comments 'Adding full bibliography for 7155544--7155545.cif.'
_cod_original_cell_volume 2644.88(6)
_cod_database_code 7155544

loop_
_symmetry_equiv_pos_as_xyz
'x, y, z'
'-x, y+1/2, -z+1/2'
'-x, -y, -z'
'x, -y-1/2, z-1/2'

loop_
_atom_site_label
_atom_site_type_symbol
_atom_site_fract_x
_atom_site_fract_y
_atom_site_fract_z
_atom_site_U_iso_or_equiv
_atom_site_adp_type
_atom_site_occupancy
_atom_site_symmetry_multiplicity
_atom_site_calc_flag
_atom_site_refinement_flags
Ru1 Ru 0.812840(14) 0.797776(17) 0.067016(9) 0.00970(6) Uani 1 1 d .
Cl1 Cl 0.99362(4) 0.81018(5) 0.03765(3) 0.01437(12) Uani 1 1 d .
P1 P 0.76827(4) 0.61988(6) 0.00271(3) 0.01121(13) Uani 1 1 d .
N2 N 0.66957(14) 0.86672(18) -0.06474(9) 0.0122(4) Uani 1 1 d .
C1 C 0.76215(17) 0.8870(2) -0.02017(11) 0.0107(5) Uani 1 1 d .
N1 N 0.80732(14) 0.98842(17) -0.04661(9) 0.0117(4) Uani 1 1 d .
H1 H 0.8662 1.0220 -0.0282 0.014 Uiso 1 1 calc R
C10 C 0.59282(17) 0.7710(2) -0.05248(12) 0.0137(5) Uani 1 1 d .
H10A H 0.5312 0.7771 -0.0878 0.016 Uiso 1 1 calc R
H10B H 0.5697 0.7875 -0.0087 0.016 Uiso 1 1 calc R
C7 C 0.76004(18) 1.1297(2) -0.15077(11) 0.0135(5) Uani 1 1 d .
H7 H 0.8179 1.1836 -0.1416 0.016 Uiso 1 1 calc R
C11 C 0.63669(18) 0.6378(2) -0.05194(12) 0.0156(5) Uani 1 1 d .
H11A H 0.6430 0.6136 -0.0986 0.019 Uiso 1 1 calc R
H11B H 0.5866 0.5809 -0.0356 0.019 Uiso 1 1 calc R
C2 C 0.74677(17) 1.0311(2) -0.10688(11) 0.0122(5) Uani 1 1 d .
C5 C 0.59624(18) 1.0640(2) -0.22217(12) 0.0144(5) Uani 1 1 d .
C6 C 0.68405(18) 1.1457(2) -0.20911(12) 0.0145(5) Uani 1 1 d .
C4 C 0.58320(18) 0.9671(2) -0.17691(12) 0.0152(5) Uani 1 1 d .
H4 H 0.5250 0.9136 -0.1853 0.018 Uiso 1 1 calc R
C3 C 0.65898(18) 0.9520(2) -0.11890(11) 0.0124(5) Uani 1 1 d .
C19 C 0.70011(19) 0.7972(2) 0.14049(12) 0.0146(5) Uani 1 1 d .
C13 C 0.8592(2) 0.6826(2) -0.11375(12) 0.0194(5) Uani 1 1 d .
H13A H 0.7899 0.6950 -0.1398 0.029 Uiso 1 1 calc R
H13B H 0.9083 0.6604 -0.1441 0.029 Uiso 1 1 calc R
H13C H 0.8822 0.7587 -0.0899 0.029 Uiso 1 1 calc R
C12 C 0.85445(18) 0.5767(2) -0.06172(12) 0.0151(5) Uani 1 1 d .
H12 H 0.9265 0.5677 -0.0365 0.018 Uiso 1 1 calc R
C22 C 0.87638(19) 0.8397(2) 0.17761(12) 0.0163(5) Uani 1 1 d .
C15 C 0.75238(18) 0.4749(2) 0.05289(12) 0.0149(5) Uani 1 1 d .
H15 H 0.7174 0.5027 0.0912 0.018 Uiso 1 1 calc R
C20 C 0.72037(18) 0.9244(2) 0.12150(12) 0.0143(5) Uani 1 1 d .
C9 C 0.6982(2) 1.2509(2) -0.25804(12) 0.0203(6) Uani 1 1 d .
H9A H 0.7635 1.2941 -0.2424 0.030 Uiso 1 1 calc R
H9B H 0.6399 1.3086 -0.2599 0.030 Uiso 1 1 calc R
H9C H 0.7001 1.2170 -0.3029 0.030 Uiso 1 1 calc R
C25 C 0.64040(19) 1.0174(2) 0.08770(13) 0.0201(6) Uani 1 1 d .
H25A H 0.6696 1.0617 0.0525 0.030 Uiso 1 1 calc R
H25B H 0.6232 1.0761 0.1213 0.030 Uiso 1 1 calc R
H25C H 0.5773 0.9738 0.0677 0.030 Uiso 1 1 calc R
C8 C 0.5151(2) 1.0809(2) -0.28598(12) 0.0214(6) Uani 1 1 d .
H8A H 0.4824 1.1621 -0.2850 0.032 Uiso 1 1 calc R
H8B H 0.4618 1.0168 -0.2876 0.032 Uiso 1 1 calc R
H8C H 0.5495 1.0747 -0.3259 0.032 Uiso 1 1 calc R
C21 C 0.83071(19) 0.9507(2) 0.14322(11) 0.0151(5) Uani 1 1 d .
C18 C 0.79790(19) 0.7468(2) 0.17761(11) 0.0152(5) Uani 1 1 d .
C16 C 0.86251(19) 0.4286(2) 0.08625(13) 0.0186(5) Uani 1 1 d .
H16A H 0.8956 0.3839 0.0529 0.028 Uiso 1 1 calc R
H16B H 0.8550 0.3737 0.1238 0.028 Uiso 1 1 calc R
H16C H 0.9057 0.4992 0.1029 0.028 Uiso 1 1 calc R
C26 C 0.8873(2) 1.0727(2) 0.13568(13) 0.0218(6) Uani 1 1 d .
H26A H 0.9552 1.0560 0.1222 0.033 Uiso 1 1 calc R
H26B H 0.8972 1.1166 0.1787 0.033 Uiso 1 1 calc R
H26C H 0.8457 1.1234 0.1014 0.033 Uiso 1 1 calc R
C17 C 0.6846(2) 0.3648(2) 0.02038(14) 0.0242(6) Uani 1 1 d .
H17A H 0.6175 0.3960 -0.0021 0.036 Uiso 1 1 calc R
H17B H 0.6731 0.3062 0.0555 0.036 Uiso 1 1 calc R
H17C H 0.7209 0.3236 -0.0126 0.036 Uiso 1 1 calc R
C24 C 0.59235(19) 0.7369(2) 0.13773(13) 0.0205(6) Uani 1 1 d .
H24A H 0.5403 0.7858 0.1088 0.031 Uiso 1 1 calc R
H24B H 0.5741 0.7331 0.1831 0.031 Uiso 1 1 calc R
H24C H 0.5942 0.6534 0.1195 0.031 Uiso 1 1 calc R
C23 C 0.8090(2) 0.6268(2) 0.21796(12) 0.0221(6) Uani 1 1 d .
H23A H 0.7589 0.5662 0.1963 0.033 Uiso 1 1 calc R
H23B H 0.7954 0.6426 0.2637 0.033 Uiso 1 1 calc R
H23C H 0.8797 0.5947 0.2196 0.033 Uiso 1 1 calc R
C14 C 0.8281(2) 0.4525(2) -0.09985(13) 0.0226(6) Uani 1 1 d .
H14A H 0.8433 0.3837 -0.0684 0.034 Uiso 1 1 calc R
H14B H 0.8702 0.4447 -0.1360 0.034 Uiso 1 1 calc R
H14C H 0.7542 0.4513 -0.1190 0.034 Uiso 1 1 calc R
C27 C 0.99009(19) 0.8285(3) 0.21130(12) 0.0231(6) Uani 1 1 d .
H27A H 1.0147 0.7444 0.2057 0.035 Uiso 1 1 calc R
H27B H 0.9951 0.8472 0.2593 0.035 Uiso 1 1 calc R
H27C H 1.0330 0.8866 0.1904 0.035 Uiso 1 1 calc R

loop_
_atom_site_aniso_label
_atom_site_aniso_U_11
_atom_site_aniso_U_22
_atom_site_aniso_U_33
_atom_site_aniso_U_23
_atom_site_aniso_U_13
_atom_site_aniso_U_12
Ru1 0.01007(10) 0.00927(10) 0.00983(10) 0.00042(7) 0.00175(7) -0.00019(7)
Cl1 0.0111(3) 0.0165(3) 0.0155(3) 0.0004(2) 0.0020(2) -0.0014(2)
P1 0.0110(3) 0.0097(3) 0.0128(3) 0.0002(2) 0.0016(2) -0.0003(2)
N2 0.0118(9) 0.0108(10) 0.0133(10) 0.0034(8) -0.0007(8) 0.0002(8)
C1 0.0112(11) 0.0099(11) 0.0117(11) -0.0029(9) 0.0035(9) 0.0022(9)
N1 0.0104(9) 0.0113(10) 0.0127(10) 0.0005(8) -0.0003(8) -0.0028(8)
C10 0.0099(11) 0.0134(12) 0.0176(12) 0.0027(10) 0.0022(9) -0.0007(9)
C7 0.0137(11) 0.0122(12) 0.0150(12) -0.0017(10) 0.0034(9) -0.0008(10)
C11 0.0146(11) 0.0137(12) 0.0173(13) -0.0014(10) -0.0016(10) -0.0024(10)
C2 0.0126(11) 0.0128(12) 0.0115(11) 0.0002(10) 0.0024(9) 0.0027(9)
C5 0.0138(11) 0.0162(12) 0.0129(12) -0.0009(10) 0.0012(9) 0.0029(10)
C6 0.0174(12) 0.0142(12) 0.0128(12) 0.0006(10) 0.0054(9) 0.0049(10)
C4 0.0119(11) 0.0145(12) 0.0184(12) -0.0022(10) 0.0003(10) 0.0007(10)
C3 0.0125(11) 0.0120(12) 0.0133(12) 0.0013(10) 0.0034(9) 0.0028(9)
C19 0.0181(12) 0.0138(12) 0.0134(12) -0.0026(10) 0.0070(10) -0.0028(10)
C13 0.0236(13) 0.0215(14) 0.0144(12) -0.0003(11) 0.0071(10) 0.0020(11)
C12 0.0150(12) 0.0157(12) 0.0146(12) -0.0009(10) 0.0026(9) 0.0020(10)
C22 0.0187(12) 0.0205(13) 0.0098(12) -0.0022(10) 0.0031(10) -0.0007(10)
C15 0.0159(12) 0.0117(12) 0.0177(12) 0.0025(10) 0.0040(10) -0.0007(10)
C20 0.0179(12) 0.0123(12) 0.0140(12) -0.0009(10) 0.0072(10) 0.0007(10)
C9 0.0222(13) 0.0208(13) 0.0177(13) 0.0051(11) 0.0020(10) 0.0006(11)
C25 0.0217(13) 0.0166(13) 0.0229(14) -0.0032(11) 0.0061(11) 0.0030(11)
C8 0.0220(13) 0.0226(14) 0.0181(13) 0.0032(11) -0.0018(11) 0.0023(11)
C21 0.0193(12) 0.0159(12) 0.0107(11) -0.0038(10) 0.0042(9) -0.0021(10)
C18 0.0198(12) 0.0175(13) 0.0092(11) -0.0005(10) 0.0050(9) 0.0019(10)
C16 0.0196(13) 0.0143(13) 0.0216(13) 0.0043(11) 0.0018(10) 0.0016(10)
C26 0.0272(14) 0.0153(13) 0.0232(14) -0.0062(11) 0.0051(11) -0.0061(11)
C17 0.0244(14) 0.0152(13) 0.0324(16) 0.0047(12) 0.0026(12) -0.0032(11)
C24 0.0214(13) 0.0192(13) 0.0229(14) -0.0035(11) 0.0106(11) -0.0017(11)
C23 0.0290(14) 0.0215(14) 0.0168(13) 0.0037(11) 0.0065(11) 0.0013(12)
C14 0.0279(14) 0.0197(14) 0.0205(14) -0.0055(11) 0.0049(11) 0.0028(11)
C27 0.0189(13) 0.0360(16) 0.0136(13) -0.0019(12) -0.0001(10) -0.0009(12)

loop_
_atom_type_symbol
_atom_type_description
_atom_type_scat_dispersion_real
_atom_type_scat_dispersion_imag
_atom_type_scat_source
C C 0.0033 0.0016 'International Tables Vol C Tables 4.2.6.8 and 6.1.1.4'
H H 0.0000 0.0000 'International Tables Vol C Tables 4.2.6.8 and 6.1.1.4'
Cl Cl 0.1484 0.1585 'International Tables Vol C Tables 4.2.6.8 and 6.1.1.4'
N N 0.0061 0.0033 'International Tables Vol C Tables 4.2.6.8 and 6.1.1.4'
P P 0.1023 0.0942 'International Tables Vol C Tables 4.2.6.8 and 6.1.1.4'
Ru Ru -1.2594 0.8363 'International Tables Vol C Tables 4.2.6.8 and 6.1.1.4'

loop_
_geom_angle_atom_site_label_1
_geom_angle_atom_site_label_2
_geom_angle_atom_site_label_3
_geom_angle
C1 Ru1 C20 90.14(9)
C1 Ru1 C19 114.52(9)
C20 Ru1 C19 38.45(8)
C1 Ru1 C21 102.94(9)
C20 Ru1 C21 38.19(8)
C19 Ru1 C21 63.95(9)
C1 Ru1 C22 140.00(9)
C20 Ru1 C22 62.71(9)
C19 Ru1 C22 62.30(9)
C21 Ru1 C22 37.70(9)
C1 Ru1 C18 151.39(9)
C20 Ru1 C18 62.97(8)
C19 Ru1 C18 37.70(8)
C21 Ru1 C18 62.54(9)
C22 Ru1 C18 36.11(8)
C1 Ru1 P1 84.01(6)
C20 Ru1 P1 132.39(6)
C19 Ru1 P1 103.33(6)
C21 Ru1 P1 167.09(6)
C22 Ru1 P1 135.94(7)
C18 Ru1 P1 106.35(6)
C1 Ru1 Cl1 87.88(6)
C20 Ru1 Cl1 132.73(6)
C19 Ru1 Cl1 152.49(6)
C21 Ru1 Cl1 96.77(6)
C22 Ru1 Cl1 90.35(6)
C18 Ru1 Cl1 117.04(6)
P1 Ru1 Cl1 94.33(2)
C11 P1 C12 101.75(11)
C11 P1 C15 103.38(10)
C12 P1 C15 106.39(11)
C11 P1 Ru1 111.11(8)
C12 P1 Ru1 117.26(8)
C15 P1 Ru1 115.26(8)
C1 N2 C3 111.16(19)
C1 N2 C10 122.33(18)
C3 N2 C10 126.44(18)
N1 C1 N2 104.50(18)
N1 C1 Ru1 127.55(16)
N2 C1 Ru1 127.77(17)
C1 N1 C2 111.96(18)
C1 N1 H1 124.0
C2 N1 H1 124.0
N2 C10 C11 113.39(19)
N2 C10 H10A 108.9
C11 C10 H10A 108.9
N2 C10 H10B 108.9
C11 C10 H10B 108.9
H10A C10 H10B 107.7
C2 C7 C6 118.1(2)
C2 C7 H7 120.9
C6 C7 H7 120.9
C10 C11 P1 113.38(16)
C10 C11 H11A 108.9
P1 C11 H11A 108.9
C10 C11 H11B 108.9
P1 C11 H11B 108.9
H11A C11 H11B 107.7
C7 C2 N1 132.5(2)
C7 C2 C3 121.5(2)
N1 C2 C3 105.93(19)
C4 C5 C6 120.6(2)
C4 C5 C8 119.3(2)
C6 C5 C8 120.1(2)
C7 C6 C5 120.5(2)
C7 C6 C9 118.9(2)
C5 C6 C9 120.7(2)
C3 C4 C5 118.6(2)
C3 C4 H4 120.7
C5 C4 H4 120.7
C4 C3 C2 120.7(2)
C4 C3 N2 132.9(2)
C2 C3 N2 106.41(19)
C20 C19 C18 107.8(2)
C20 C19 C24 126.1(2)
C18 C19 C24 124.7(2)
C20 C19 Ru1 70.32(13)
C18 C19 Ru1 74.63(13)
C24 C19 Ru1 131.49(17)
C12 C13 H13A 109.5
C12 C13 H13B 109.5
H13A C13 H13B 109.5
C12 C13 H13C 109.5
H13A C13 H13C 109.5
H13B C13 H13C 109.5
C13 C12 C14 109.53(19)
C13 C12 P1 111.32(16)
C14 C12 P1 116.11(17)
C13 C12 H12 106.4
C14 C12 H12 106.4
P1 C12 H12 106.4
C18 C22 C21 109.9(2)
C18 C22 C27 125.6(2)
C21 C22 C27 124.5(2)
C18 C22 Ru1 73.16(13)
C21 C22 Ru1 69.30(12)
C27 C22 Ru1 126.30(17)
C17 C15 C16 110.62(19)
C17 C15 P1 120.67(17)
C16 C15 P1 109.10(16)
C17 C15 H15 105.0
C16 C15 H15 105.0
P1 C15 H15 105.0
C21 C20 C19 108.2(2)
C21 C20 C25 124.9(2)
C19 C20 C25 126.8(2)
C21 C20 Ru1 71.84(13)
C19 C20 Ru1 71.24(13)
C25 C20 Ru1 124.77(16)
C6 C9 H9A 109.5
C6 C9 H9B 109.5
H9A C9 H9B 109.5
C6 C9 H9C 109.5
H9A C9 H9C 109.5
H9B C9 H9C 109.5
C20 C25 H25A 109.5
C20 C25 H25B 109.5
H25A C25 H25B 109.5
C20 C25 H25C 109.5
H25A C25 H25C 109.5
H25B C25 H25C 109.5
C5 C8 H8A 109.5
C5 C8 H8B 109.5
H8A C8 H8B 109.5
C5 C8 H8C 109.5
H8A C8 H8C 109.5
H8B C8 H8C 109.5
C20 C21 C22 106.7(2)
C20 C21 C26 127.0(2)
C22 C21 C26 126.1(2)
C20 C21 Ru1 69.97(13)
C22 C21 Ru1 73.00(13)
C26 C21 Ru1 124.86(16)
C22 C18 C19 107.3(2)
C22 C18 C23 126.1(2)
C19 C18 C23 126.0(2)
C22 C18 Ru1 70.73(13)
C19 C18 Ru1 67.67(12)
C23 C18 Ru1 133.95(17)
C15 C16 H16A 109.5
C15 C16 H16B 109.5
H16A C16 H16B 109.5
C15 C16 H16C 109.5
H16A C16 H16C 109.5
H16B C16 H16C 109.5
C21 C26 H26A 109.5
C21 C26 H26B 109.5
H26A C26 H26B 109.5
C21 C26 H26C 109.5
H26A C26 H26C 109.5
H26B C26 H26C 109.5
C15 C17 H17A 109.5
C15 C17 H17B 109.5
H17A C17 H17B 109.5
C15 C17 H17C 109.5
H17A C17 H17C 109.5
H17B C17 H17C 109.5
C19 C24 H24A 109.5
C19 C24 H24B 109.5
H24A C24 H24B 109.5
C19 C24 H24C 109.5
H24A C24 H24C 109.5
H24B C24 H24C 109.5
C18 C23 H23A 109.5
C18 C23 H23B 109.5
H23A C23 H23B 109.5
C18 C23 H23C 109.5
H23A C23 H23C 109.5
H23B C23 H23C 109.5
C12 C14 H14A 109.5
C12 C14 H14B 109.5
H14A C14 H14B 109.5
C12 C14 H14C 109.5
H14A C14 H14C 109.5
H14B C14 H14C 109.5
C22 C27 H27A 109.5
C22 C27 H27B 109.5
H27A C27 H27B 109.5
C22 C27 H27C 109.5
H27A C27 H27C 109.5
H27B C27 H27C 109.5

loop_
_geom_bond_atom_site_label_1
_geom_bond_atom_site_label_2
_geom_bond_distance
Ru1 C1 1.984(2)
Ru1 C20 2.179(2)
Ru1 C19 2.191(2)
Ru1 C21 2.204(2)
Ru1 C22 2.253(2)
Ru1 C18 2.284(2)
Ru1 P1 2.3016(6)
Ru1 Cl1 2.4637(6)
P1 C11 1.860(2)
P1 C12 1.860(2)
P1 C15 1.861(2)
N2 C1 1.377(3)
N2 C3 1.393(3)
N2 C10 1.458(3)
C1 N1 1.364(3)
N1 C2 1.391(3)
N1 H1 0.8600
C10 C11 1.523(3)
C10 H10A 0.9700
C10 H10B 0.9700
C7 C2 1.387(3)
C7 C6 1.397(3)
C7 H7 0.9300
C11 H11A 0.9700
C11 H11B 0.9700
C2 C3 1.392(3)
C5 C4 1.391(3)
C5 C6 1.410(3)
C5 C8 1.513(3)
C6 C9 1.507(3)
C4 C3 1.389(3)
C4 H4 0.9300
C19 C20 1.439(3)
C19 C18 1.449(3)
C19 C24 1.509(3)
C13 C12 1.532(3)
C13 H13A 0.9600
C13 H13B 0.9600
C13 H13C 0.9600
C12 C14 1.533(3)
C12 H12 0.9800
C22 C18 1.406(3)
C22 C21 1.441(3)
C22 C27 1.504(3)
C15 C17 1.536(3)
C15 C16 1.538(3)
C15 H15 0.9800
C20 C21 1.434(3)
C20 C25 1.502(3)
C9 H9A 0.9600
C9 H9B 0.9600
C9 H9C 0.9600
C25 H25A 0.9600
C25 H25B 0.9600
C25 H25C 0.9600
C8 H8A 0.9600
C8 H8B 0.9600
C8 H8C 0.9600
C21 C26 1.504(3)
C18 C23 1.500(3)
C16 H16A 0.9600
C16 H16B 0.9600
C16 H16C 0.9600
C26 H26A 0.9600
C26 H26B 0.9600
C26 H26C 0.9600
C17 H17A 0.9600
C17 H17B 0.9600
C17 H17C 0.9600
C24 H24A 0.9600
C24 H24B 0.9600
C24 H24C 0.9600
C23 H23A 0.9600
C23 H23B 0.9600
C23 H23C 0.9600
C14 H14A 0.9600
C14 H14B 0.9600
C14 H14C 0.9600
C27 H27A 0.9600
C27 H27B 0.9600
C27 H27C 0.9600

loop_
_geom_torsion_atom_site_label_1
_geom_torsion_atom_site_label_2
_geom_torsion_atom_site_label_3
_geom_torsion_atom_site_label_4
_geom_torsion
C1 Ru1 P1 C11 -44.72(11)
C20 Ru1 P1 C11 39.98(12)
C19 Ru1 P1 C11 69.11(11)
C21 Ru1 P1 C11 78.6(3)
C22 Ru1 P1 C11 132.87(12)
C18 Ru1 P1 C11 108.04(11)
Cl1 Ru1 P1 C11 -132.13(9)
C1 Ru1 P1 C12 71.66(10)
C20 Ru1 P1 C12 156.36(12)
C19 Ru1 P1 C12 -174.51(10)
C21 Ru1 P1 C12 -165.0(3)
C22 Ru1 P1 C12 -110.75(12)
C18 Ru1 P1 C12 -135.57(10)
Cl1 Ru1 P1 C12 -15.75(9)
C1 Ru1 P1 C15 -161.88(11)
C20 Ru1 P1 C15 -77.18(12)
C19 Ru1 P1 C15 -48.05(11)
C21 Ru1 P1 C15 -38.5(3)
C22 Ru1 P1 C15 15.71(13)
C18 Ru1 P1 C15 -9.11(11)
Cl1 Ru1 P1 C15 110.71(8)
C3 N2 C1 N1 1.6(2)
C10 N2 C1 N1 -175.61(19)
C3 N2 C1 Ru1 177.10(16)
C10 N2 C1 Ru1 -0.1(3)
C20 Ru1 C1 N1 89.2(2)
C19 Ru1 C1 N1 119.93(19)
C21 Ru1 C1 N1 52.9(2)
C22 Ru1 C1 N1 44.5(3)
C18 Ru1 C1 N1 108.4(2)
P1 Ru1 C1 N1 -138.1(2)
Cl1 Ru1 C1 N1 -43.54(19)
C20 Ru1 C1 N2 -85.3(2)
C19 Ru1 C1 N2 -54.6(2)
C21 Ru1 C1 N2 -121.6(2)
C22 Ru1 C1 N2 -130.01(19)
C18 Ru1 C1 N2 -66.1(3)
P1 Ru1 C1 N2 47.38(19)
Cl1 Ru1 C1 N2 142.0(2)
N2 C1 N1 C2 -0.9(2)
Ru1 C1 N1 C2 -176.42(16)
C1 N2 C10 C11 -63.3(3)
C3 N2 C10 C11 120.0(2)
N2 C10 C11 P1 48.5(2)
C12 P1 C11 C10 -116.34(18)
C15 P1 C11 C10 133.43(18)
Ru1 P1 C11 C10 9.2(2)
C6 C7 C2 N1 178.5(2)
C6 C7 C2 C3 -1.9(3)
C1 N1 C2 C7 179.5(2)
C1 N1 C2 C3 -0.1(3)
C2 C7 C6 C5 0.5(3)
C2 C7 C6 C9 -178.9(2)
C4 C5 C6 C7 0.7(4)
C8 C5 C6 C7 -179.2(2)
C4 C5 C6 C9 -179.9(2)
C8 C5 C6 C9 0.2(3)
C6 C5 C4 C3 -0.5(3)
C8 C5 C4 C3 179.4(2)
C5 C4 C3 C2 -0.9(3)
C5 C4 C3 N2 -179.9(2)
C7 C2 C3 C4 2.1(4)
N1 C2 C3 C4 -178.2(2)
C7 C2 C3 N2 -178.6(2)
N1 C2 C3 N2 1.1(2)
C1 N2 C3 C4 177.4(2)
C10 N2 C3 C4 -5.5(4)
C1 N2 C3 C2 -1.7(3)
C10 N2 C3 C2 175.4(2)
C1 Ru1 C19 C20 -55.23(15)
C21 Ru1 C19 C20 37.69(13)
C22 Ru1 C19 C20 80.12(14)
C18 Ru1 C19 C20 115.74(19)
P1 Ru1 C19 C20 -144.67(12)
Cl1 Ru1 C19 C20 86.79(18)
C1 Ru1 C19 C18 -170.98(13)
C20 Ru1 C19 C18 -115.74(19)
C21 Ru1 C19 C18 -78.06(14)
C22 Ru1 C19 C18 -35.62(13)
P1 Ru1 C19 C18 99.58(13)
Cl1 Ru1 C19 C18 -29.0(2)
C1 Ru1 C19 C24 66.0(2)
C20 Ru1 C19 C24 121.3(3)
C21 Ru1 C19 C24 159.0(3)
C22 Ru1 C19 C24 -158.6(3)
C18 Ru1 C19 C24 -123.0(3)
P1 Ru1 C19 C24 -23.4(2)
Cl1 Ru1 C19 C24 -151.95(16)
C11 P1 C12 C13 63.04(18)
C15 P1 C12 C13 170.95(16)
Ru1 P1 C12 C13 -58.36(18)
C11 P1 C12 C14 -63.18(19)
C15 P1 C12 C14 44.7(2)
Ru1 P1 C12 C14 175.43(14)
C1 Ru1 C22 C18 133.14(16)
C20 Ru1 C22 C18 80.76(15)
C19 Ru1 C22 C18 37.19(14)
C21 Ru1 C22 C18 119.6(2)
P1 Ru1 C22 C18 -43.13(17)
Cl1 Ru1 C22 C18 -139.73(14)
C1 Ru1 C22 C21 13.5(2)
C20 Ru1 C22 C21 -38.86(13)
C19 Ru1 C22 C21 -82.44(15)
C18 Ru1 C22 C21 -119.6(2)
P1 Ru1 C22 C21 -162.76(11)
Cl1 Ru1 C22 C21 100.64(13)
C1 Ru1 C22 C27 -104.7(2)
C20 Ru1 C22 C27 -157.1(2)
C19 Ru1 C22 C27 159.3(2)
C21 Ru1 C22 C27 -118.2(3)
C18 Ru1 C22 C27 122.1(3)
P1 Ru1 C22 C27 79.0(2)
Cl1 Ru1 C22 C27 -17.6(2)
C11 P1 C15 C17 35.5(2)
C12 P1 C15 C17 -71.3(2)
Ru1 P1 C15 C17 156.89(17)
C11 P1 C15 C16 165.15(16)
C12 P1 C15 C16 58.40(18)
Ru1 P1 C15 C16 -73.42(17)
C18 C19 C20 C21 3.1(3)
C24 C19 C20 C21 169.7(2)
Ru1 C19 C20 C21 -62.72(16)
C18 C19 C20 C25 -174.3(2)
C24 C19 C20 C25 -7.7(4)
Ru1 C19 C20 C25 119.9(2)
C18 C19 C20 Ru1 65.78(16)
C24 C19 C20 Ru1 -127.6(2)
C1 Ru1 C20 C21 -111.04(14)
C19 Ru1 C20 C21 117.33(19)
C22 Ru1 C20 C21 38.36(13)
C18 Ru1 C20 C21 79.13(14)
P1 Ru1 C20 C21 166.95(10)
Cl1 Ru1 C20 C21 -23.79(17)
C1 Ru1 C20 C19 131.64(14)
C21 Ru1 C20 C19 -117.33(19)
C22 Ru1 C20 C19 -78.97(14)
C18 Ru1 C20 C19 -38.20(13)
P1 Ru1 C20 C19 49.62(16)
Cl1 Ru1 C20 C19 -141.11(11)
C1 Ru1 C20 C25 9.3(2)
C19 Ru1 C20 C25 -122.3(3)
C21 Ru1 C20 C25 120.4(3)
C22 Ru1 C20 C25 158.7(2)
C18 Ru1 C20 C25 -160.5(2)
P1 Ru1 C20 C25 -72.7(2)
Cl1 Ru1 C20 C25 96.6(2)
C19 C20 C21 C22 -1.9(3)
C25 C20 C21 C22 175.6(2)
Ru1 C20 C21 C22 -64.24(16)
C19 C20 C21 C26 -178.5(2)
C25 C20 C21 C26 -1.0(4)
Ru1 C20 C21 C26 119.1(2)
C19 C20 C21 Ru1 62.33(16)
C25 C20 C21 Ru1 -120.2(2)
C18 C22 C21 C20 0.0(3)
C27 C22 C21 C20 -177.2(2)
Ru1 C22 C21 C20 62.23(15)
C18 C22 C21 C26 176.7(2)
C27 C22 C21 C26 -0.6(4)
Ru1 C22 C21 C26 -121.1(2)
C18 C22 C21 Ru1 -62.22(17)
C27 C22 C21 Ru1 120.5(2)
C1 Ru1 C21 C20 73.27(15)
C19 Ru1 C21 C20 -37.94(13)
C22 Ru1 C21 C20 -115.6(2)
C18 Ru1 C21 C20 -80.34(14)
P1 Ru1 C21 C20 -48.3(3)
Cl1 Ru1 C21 C20 162.64(12)
C1 Ru1 C21 C22 -171.14(14)
C20 Ru1 C21 C22 115.6(2)
C19 Ru1 C21 C22 77.66(15)
C18 Ru1 C21 C22 35.26(13)
P1 Ru1 C21 C22 67.3(3)
Cl1 Ru1 C21 C22 -81.76(13)
C1 Ru1 C21 C26 -48.6(2)
C20 Ru1 C21 C26 -121.8(3)
C19 Ru1 C21 C26 -159.8(2)
C22 Ru1 C21 C26 122.6(3)
C18 Ru1 C21 C26 157.8(2)
P1 Ru1 C21 C26 -170.10(19)
Cl1 Ru1 C21 C26 40.8(2)
C21 C22 C18 C19 1.9(3)
C27 C22 C18 C19 179.1(2)
Ru1 C22 C18 C19 -57.97(16)
C21 C22 C18 C23 -169.2(2)
C27 C22 C18 C23 8.0(4)
Ru1 C22 C18 C23 130.9(2)
C21 C22 C18 Ru1 59.85(16)
C27 C22 C18 Ru1 -123.0(2)
C20 C19 C18 C22 -3.0(3)
C24 C19 C18 C22 -169.9(2)
Ru1 C19 C18 C22 59.90(16)
C20 C19 C18 C23 168.1(2)
C24 C19 C18 C23 1.2(4)
Ru1 C19 C18 C23 -129.0(2)
C20 C19 C18 Ru1 -62.94(15)
C24 C19 C18 Ru1 130.2(2)
C1 Ru1 C18 C22 -101.6(2)
C20 Ru1 C18 C22 -79.98(15)
C19 Ru1 C18 C22 -118.9(2)
C21 Ru1 C18 C22 -36.80(14)
P1 Ru1 C18 C22 150.30(13)
Cl1 Ru1 C18 C22 46.52(15)
C1 Ru1 C18 C19 17.3(3)
C20 Ru1 C18 C19 38.96(13)
C21 Ru1 C18 C19 82.14(14)
C22 Ru1 C18 C19 118.9(2)
P1 Ru1 C18 C19 -90.76(13)
Cl1 Ru1 C18 C19 165.46(11)
C1 Ru1 C18 C23 136.4(2)
C20 Ru1 C18 C23 158.0(3)
C19 Ru1 C18 C23 119.1(3)
C21 Ru1 C18 C23 -158.8(3)
C22 Ru1 C18 C23 -122.0(3)
P1 Ru1 C18 C23 28.3(2)
Cl1 Ru1 C18 C23 -75.5(2)
